data_7003174
loop_
_publ_author_name
'Prince, Paul D.'
'Bearpark, Michael J.'
'McGrady, G. Sean'
'Steed, Jonathan W.'

_publ_section_title
;
 Hypervalent hydridosilicates: synthesis, structure and hydride
 bridging
;
_journal_issue 2
_journal_name_full 'Dalton Transactions'
_journal_page_first 271
_journal_page_last 282
_journal_paper_doi 10.1039/b713427d
_journal_year 2008
_chemical_formula_sum 'C30 H39 F2 K O6 Si'
_chemical_formula_weight 600.80
_chemical_name_systematic
;
?
;
_space_group_IT_number 14
_symmetry_cell_setting monoclinic
_symmetry_space_group_name_Hall '-P 2ybc'
_symmetry_space_group_name_H-M 'P 1 21/c 1'
_atom_sites_solution_hydrogens geom
_atom_sites_solution_primary direct
_atom_sites_solution_secondary difmap
_audit_creation_method SHELXL-97
_cell_angle_alpha 90.00
_cell_angle_beta 103.016(16)
_cell_angle_gamma 90.00
_cell_formula_units_Z 8
_cell_length_a 9.5474(3)
_cell_length_b 37.429(3)
_cell_length_c 17.6357(8)
_cell_measurement_temperature 115(2)
_cell_volume 6140.2(7)
_computing_cell_refinement DENZO_SMN
_computing_data_collection 'Nonius Collect'
_computing_data_reduction DENZO_SMN
_computing_molecular_graphics 'XSeed (Barbour, 1999)'
_computing_structure_refinement 'SHELXL-97 (Sheldrick, 1997)'
_computing_structure_solution 'SHELXS-97 (Sheldrick, 1990)'
_diffrn_ambient_temperature 115(2)
_diffrn_measured_fraction_theta_full 0.847
_diffrn_measured_fraction_theta_max 0.847
_diffrn_measurement_device_type KappaCCD
_diffrn_measurement_method '0.7o phi + omega scans 70s/o'
_diffrn_radiation_monochromator graphite
_diffrn_radiation_source 'fine-focus sealed tube'
_diffrn_radiation_type MoK\a
_diffrn_radiation_wavelength 0.71073
_diffrn_reflns_av_R_equivalents 0.1088
_diffrn_reflns_av_sigmaI/netI 0.1735
_diffrn_reflns_limit_h_max 12
_diffrn_reflns_limit_h_min -12
_diffrn_reflns_limit_k_max 48
_diffrn_reflns_limit_k_min -46
_diffrn_reflns_limit_l_max 19
_diffrn_reflns_limit_l_min -22
_diffrn_reflns_number 24097
_diffrn_reflns_theta_full 27.49
_diffrn_reflns_theta_max 27.49
_diffrn_reflns_theta_min 1.61
_diffrn_standards_decay_% 0
_exptl_absorpt_coefficient_mu 0.264
_exptl_absorpt_correction_T_max 0.9250
_exptl_absorpt_correction_T_min 0.8793
_exptl_absorpt_correction_type empirical
_exptl_absorpt_process_details Scalepack
_exptl_crystal_colour colourless
_exptl_crystal_density_diffrn 1.300
_exptl_crystal_density_method 'not measured'
_exptl_crystal_description block
_exptl_crystal_F_000 2544
_exptl_crystal_size_max 0.50
_exptl_crystal_size_mid 0.30
_exptl_crystal_size_min 0.30
_refine_diff_density_max 0.542
_refine_diff_density_min -0.604
_refine_diff_density_rms 0.140
_refine_ls_extinction_coef 0.0009(2)
_refine_ls_extinction_expression Fc^*^=kFc[1+0.001xFc^2^\l^3^/sin(2\q)]^-1/4^
_refine_ls_extinction_method SHELXL
_refine_ls_goodness_of_fit_ref 1.091
_refine_ls_hydrogen_treatment mixed
_refine_ls_matrix_type full
_refine_ls_number_parameters 722
_refine_ls_number_reflns 11948
_refine_ls_number_restraints 0
_refine_ls_restrained_S_all 1.091
_refine_ls_R_factor_all 0.1600
_refine_ls_R_factor_gt 0.0816
_refine_ls_shift/su_max 0.001
_refine_ls_shift/su_mean 0.000
_refine_ls_structure_factor_coef Fsqd
_refine_ls_weighting_details 'calc w=1/[\s^2^(Fo^2^)+(0.0000P)^2^+1.2997P] where P=(Fo^2^+2Fc^2^)/3'
_refine_ls_weighting_scheme calc
_refine_ls_wR_factor_gt 0.1058
_refine_ls_wR_factor_ref 0.1242
_reflns_number_gt 7304
_reflns_number_total 11948
_reflns_threshold_expression >2sigma(I)
_cod_data_source_file b713427d.txt
_cod_data_source_block PP3011.CIF
_cod_original_cell_volume 6140.2(6)
_cod_original_sg_symbol_H-M P21/c
_cod_database_code 7003174

loop_
_symmetry_equiv_pos_as_xyz
'x, y, z'
'-x, y+1/2, -z+1/2'
'-x, -y, -z'
'x, -y-1/2, z-1/2'

loop_
_atom_site_label
_atom_site_type_symbol
_atom_site_fract_x
_atom_site_fract_y
_atom_site_fract_z
_atom_site_U_iso_or_equiv
_atom_site_adp_type
_atom_site_occupancy
_atom_site_symmetry_multiplicity
_atom_site_calc_flag
_atom_site_refinement_flags
_atom_site_disorder_assembly
_atom_site_disorder_group
K1 K 0.56655(7) 0.02436(2) 0.66290(4) 0.0220(2) Uani 1 1 d . . .
Si1 Si 0.37684(8) 0.08074(3) 0.81820(5) 0.0176(2) Uani 1 1 d . . .
F1 F 0.40938(16) 0.04988(6) 0.74937(9) 0.0247(5) Uani 1 1 d . . .
O1 O 0.3137(2) -0.01558(7) 0.60505(12) 0.0273(6) Uani 1 1 d . . .
C1 C 0.2525(3) 0.10706(10) 0.73705(16) 0.0162(8) Uani 1 1 d . . .
K2 K 0.55583(6) -0.22326(2) 0.82367(4) 0.0200(2) Uani 1 1 d . . .
Si2 Si 0.23753(8) -0.17999(3) 0.64523(5) 0.0193(2) Uani 1 1 d . . .
F2 F 0.34692(15) 0.11145(5) 0.88520(9) 0.0220(5) Uani 1 1 d . . .
O2 O 0.36511(19) 0.04741(7) 0.52859(11) 0.0235(6) Uani 1 1 d . . .
C2 C 0.2619(3) 0.10513(10) 0.65883(17) 0.0228(9) Uani 1 1 d . . .
H2 H 0.3283 0.0889 0.6448 0.027 Uiso 1 1 calc R . .
F3 F 0.32297(15) -0.20251(5) 0.73049(9) 0.0212(5) Uani 1 1 d . . .
O3 O 0.6442(2) 0.07060(7) 0.54857(11) 0.0241(6) Uani 1 1 d . . .
C3 C 0.1776(3) 0.12610(11) 0.60131(18) 0.0298(10) Uani 1 1 d . . .
H3 H 0.1889 0.1245 0.5493 0.036 Uiso 1 1 calc R . .
F4 F 0.15540(16) -0.15754(6) 0.56213(9) 0.0281(5) Uani 1 1 d . . .
O4 O 0.8464(2) 0.04653(7) 0.67476(12) 0.0275(6) Uani 1 1 d . . .
C4 C 0.0772(3) 0.14931(12) 0.6194(2) 0.0362(11) Uani 1 1 d . . .
H4 H 0.0184 0.1634 0.5799 0.043 Uiso 1 1 calc R . .
O5 O 0.8007(2) -0.01604(7) 0.75540(12) 0.0317(7) Uani 1 1 d . . .
C5 C 0.0633(3) 0.15188(11) 0.6955(2) 0.0305(10) Uani 1 1 d . . .
H5 H -0.0053 0.1677 0.7086 0.037 Uiso 1 1 calc R . .
O6 O 0.5161(2) -0.03783(7) 0.73608(13) 0.0340(7) Uani 1 1 d . . .
C6 C 0.1501(3) 0.13116(10) 0.75278(18) 0.0223(9) Uani 1 1 d . . .
H6 H 0.1397 0.1334 0.8049 0.027 Uiso 1 1 calc R . .
O7 O 0.7154(2) -0.26898(7) 0.75031(11) 0.0254(6) Uani 1 1 d . . .
C7 C 0.5772(3) 0.09178(10) 0.84497(17) 0.0170(8) Uani 1 1 d . . .
O8 O 0.8198(2) -0.20069(7) 0.79733(12) 0.0252(6) Uani 1 1 d . . .
C8 C 0.6593(3) 0.09766(10) 0.78986(17) 0.0230(9) Uani 1 1 d . . .
H8 H 0.6146 0.0951 0.7363 0.028 Uiso 1 1 calc R . .
O9 O 0.72592(19) -0.16822(7) 0.91580(11) 0.0228(6) Uani 1 1 d . . .
C9 C 0.8035(3) 0.10712(10) 0.81010(19) 0.0258(9) Uani 1 1 d . . .
H9 H 0.8549 0.1113 0.7707 0.031 Uiso 1 1 calc R . .
O10 O 0.45983(19) -0.18917(7) 0.94305(11) 0.0214(6) Uani 1 1 d . . .
C10 C 0.8719(3) 0.11044(11) 0.88715(19) 0.0282(10) Uani 1 1 d . . .
H10 H 0.9706 0.1168 0.9014 0.034 Uiso 1 1 calc R . .
O11 O 0.35378(19) -0.25794(7) 0.89803(11) 0.0225(6) Uani 1 1 d . . .
C11 C 0.7952(3) 0.10441(12) 0.94367(19) 0.0335(11) Uani 1 1 d . . .
H11 H 0.8415 0.1064 0.9971 0.040 Uiso 1 1 calc R . .
O12 O 0.4507(2) -0.29124(7) 0.77936(11) 0.0245(6) Uani 1 1 d . . .
C12 C 0.6499(3) 0.09540(11) 0.92222(18) 0.0273(10) Uani 1 1 d . . .
H12 H 0.5987 0.0916 0.9619 0.033 Uiso 1 1 calc R . .
C13 C 0.3118(3) 0.04352(11) 0.87543(16) 0.0195(8) Uani 1 1 d . . .
C14 C 0.3647(3) 0.00889(12) 0.87756(18) 0.0275(9) Uani 1 1 d . . .
H14 H 0.4297 0.0031 0.8458 0.033 Uiso 1 1 calc R . .
C15 C 0.3266(4) -0.01767(12) 0.92427(19) 0.0365(10) Uani 1 1 d . . .
H15 H 0.3679 -0.0408 0.9254 0.044 Uiso 1 1 calc R . .
C16 C 0.2283(4) -0.01028(13) 0.96898(19) 0.0364(11) Uani 1 1 d . . .
H16 H 0.2014 -0.0283 1.0010 0.044 Uiso 1 1 calc R . .
C17 C 0.1702(4) 0.02326(13) 0.96657(18) 0.0326(10) Uani 1 1 d . . .
H17 H 0.0999 0.0282 0.9957 0.039 Uiso 1 1 calc R . .
C18 C 0.2124(3) 0.05026(11) 0.92208(17) 0.0245(9) Uani 1 1 d . . .
H18 H 0.1736 0.0736 0.9232 0.029 Uiso 1 1 calc R . .
C19 C 0.2029(3) 0.00768(11) 0.56736(19) 0.0311(10) Uani 1 1 d . . .
H19A H 0.1864 0.0264 0.6041 0.037 Uiso 1 1 calc R . .
H19B H 0.1125 -0.0059 0.5495 0.037 Uiso 1 1 calc R . .
C20 C 0.2462(3) 0.02469(12) 0.49900(19) 0.0351(11) Uani 1 1 d . . .
H20A H 0.2734 0.0061 0.4650 0.042 Uiso 1 1 calc R . .
H20B H 0.1652 0.0387 0.4681 0.042 Uiso 1 1 calc R . .
C21 C 0.4105(3) 0.06685(11) 0.46934(17) 0.0286(10) Uani 1 1 d . . .
H21A H 0.3289 0.0806 0.4382 0.034 Uiso 1 1 calc R . .
H21B H 0.4457 0.0502 0.4341 0.034 Uiso 1 1 calc R . .
C22 C 0.5280(3) 0.09164(11) 0.50668(18) 0.0283(10) Uani 1 1 d . . .
H22A H 0.5598 0.1061 0.4665 0.034 Uiso 1 1 calc R . .
H22B H 0.4936 0.1081 0.5425 0.034 Uiso 1 1 calc R . .
C23 C 0.7698(3) 0.09118(11) 0.57892(18) 0.0307(10) Uani 1 1 d . . .
H23A H 0.7516 0.1080 0.6190 0.037 Uiso 1 1 calc R . .
H23B H 0.7968 0.1052 0.5368 0.037 Uiso 1 1 calc R . .
C24 C 0.8880(3) 0.06608(11) 0.61383(19) 0.0308(10) Uani 1 1 d . . .
H24A H 0.9064 0.0494 0.5736 0.037 Uiso 1 1 calc R . .
H24B H 0.9774 0.0796 0.6350 0.037 Uiso 1 1 calc R . .
C25 C 0.9610(3) 0.02518(12) 0.7184(2) 0.0355(11) Uani 1 1 d . . .
H25A H 1.0467 0.0403 0.7377 0.043 Uiso 1 1 calc R . .
H25B H 0.9870 0.0063 0.6846 0.043 Uiso 1 1 calc R . .
C26 C 0.9140(4) 0.00855(12) 0.7852(2) 0.0391(11) Uani 1 1 d . . .
H26A H 0.9957 -0.0041 0.8191 0.047 Uiso 1 1 calc R . .
H26B H 0.8798 0.0272 0.8164 0.047 Uiso 1 1 calc R . .
C27 C 0.7495(4) -0.03322(13) 0.8161(2) 0.0441(13) Uani 1 1 d . . .
H27A H 0.7132 -0.0152 0.8480 0.053 Uiso 1 1 calc R . .
H27B H 0.8288 -0.0466 0.8504 0.053 Uiso 1 1 calc R . .
C28 C 0.6309(4) -0.05844(12) 0.7801(2) 0.0441(12) Uani 1 1 d . . .
H28A H 0.6655 -0.0757 0.7460 0.053 Uiso 1 1 calc R . .
H28B H 0.5980 -0.0719 0.8212 0.053 Uiso 1 1 calc R . .
C29 C 0.3921(4) -0.05883(12) 0.7045(2) 0.0414(11) Uani 1 1 d . . .
H29A H 0.3638 -0.0729 0.7462 0.050 Uiso 1 1 calc R . .
H29B H 0.4127 -0.0756 0.6650 0.050 Uiso 1 1 calc R . .
C30 C 0.2744(3) -0.03397(12) 0.6684(2) 0.0362(11) Uani 1 1 d . . .
H30A H 0.1844 -0.0475 0.6491 0.043 Uiso 1 1 calc R . .
H30B H 0.2576 -0.0165 0.7076 0.043 Uiso 1 1 calc R . .
C31 C 0.1740(3) -0.14465(10) 0.70880(17) 0.0183(8) Uani 1 1 d . . .
C32 C 0.2414(3) -0.14009(11) 0.78741(18) 0.0252(9) Uani 1 1 d . . .
H32 H 0.3161 -0.1561 0.8105 0.030 Uiso 1 1 calc R . .
C33 C 0.2032(4) -0.11300(12) 0.8330(2) 0.0333(10) Uani 1 1 d . . .
H33 H 0.2541 -0.1102 0.8855 0.040 Uiso 1 1 calc R . .
C34 C 0.0913(4) -0.09035(12) 0.8018(2) 0.0386(11) Uani 1 1 d . . .
H34 H 0.0634 -0.0722 0.8331 0.046 Uiso 1 1 calc R . .
C35 C 0.0201(3) -0.09416(12) 0.7254(2) 0.0360(11) Uani 1 1 d . . .
H35 H -0.0576 -0.0787 0.7037 0.043 Uiso 1 1 calc R . .
C36 C 0.0622(3) -0.12074(11) 0.6795(2) 0.0299(10) Uani 1 1 d . . .
H36 H 0.0130 -0.1227 0.6265 0.036 Uiso 1 1 calc R . .
C37 C 0.1343(3) -0.22261(11) 0.60850(16) 0.0172(8) Uani 1 1 d . . .
C38 C 0.1844(3) -0.25623(11) 0.63552(17) 0.0235(9) Uani 1 1 d . . .
H38 H 0.2717 -0.2577 0.6739 0.028 Uiso 1 1 calc R . .
C39 C 0.1123(3) -0.28776(12) 0.60886(18) 0.0289(10) Uani 1 1 d . . .
H39 H 0.1510 -0.3101 0.6287 0.035 Uiso 1 1 calc R . .
C40 C -0.0157(3) -0.28638(12) 0.55343(18) 0.0308(10) Uani 1 1 d . . .
H40 H -0.0664 -0.3077 0.5354 0.037 Uiso 1 1 calc R . .
C41 C -0.0688(3) -0.25354(13) 0.52477(18) 0.0311(11) Uani 1 1 d . . .
H41 H -0.1563 -0.2524 0.4865 0.037 Uiso 1 1 calc R . .
C42 C 0.0042(3) -0.22213(11) 0.55114(16) 0.0249(9) Uani 1 1 d . . .
H42 H -0.0343 -0.1999 0.5302 0.030 Uiso 1 1 calc R . .
C43 C 0.4209(3) -0.17366(10) 0.62188(17) 0.0184(8) Uani 1 1 d . . .
C44 C 0.5322(3) -0.15478(10) 0.67052(17) 0.0205(9) Uani 1 1 d . . .
H44 H 0.5160 -0.1447 0.7173 0.025 Uiso 1 1 calc R . .
C45 C 0.6656(3) -0.15020(11) 0.65285(17) 0.0235(9) Uani 1 1 d . . .
H45 H 0.7380 -0.1367 0.6865 0.028 Uiso 1 1 calc R . .
C46 C 0.6926(3) -0.16538(11) 0.58621(18) 0.0268(10) Uani 1 1 d . . .
H46 H 0.7844 -0.1627 0.5744 0.032 Uiso 1 1 calc R . .
C47 C 0.5862(3) -0.18430(11) 0.53711(19) 0.0319(10) Uani 1 1 d . . .
H47 H 0.6045 -0.1949 0.4913 0.038 Uiso 1 1 calc R . .
C48 C 0.4515(3) -0.18801(11) 0.55425(17) 0.0257(9) Uani 1 1 d . . .
H48 H 0.3784 -0.2007 0.5190 0.031 Uiso 1 1 calc R . .
C49 C 0.8010(4) -0.24904(11) 0.70880(19) 0.0365(11) Uani 1 1 d . . .
H49A H 0.7385 -0.2342 0.6685 0.044 Uiso 1 1 calc R . .
H49B H 0.8563 -0.2655 0.6827 0.044 Uiso 1 1 calc R . .
C50 C 0.9012(3) -0.22585(12) 0.7646(2) 0.0365(11) Uani 1 1 d . . .
H50A H 0.9604 -0.2406 0.8063 0.044 Uiso 1 1 calc R . .
H50B H 0.9664 -0.2131 0.7373 0.044 Uiso 1 1 calc R . .
C51 C 0.9090(3) -0.17599(11) 0.84663(18) 0.0299(10) Uani 1 1 d . . .
H51A H 0.9724 -0.1636 0.8176 0.036 Uiso 1 1 calc R . .
H51B H 0.9703 -0.1887 0.8912 0.036 Uiso 1 1 calc R . .
C52 C 0.8163(3) -0.14937(11) 0.87527(18) 0.0266(9) Uani 1 1 d . . .
H52A H 0.8767 -0.1320 0.9105 0.032 Uiso 1 1 calc R . .
H52B H 0.7571 -0.1361 0.8309 0.032 Uiso 1 1 calc R . .
C53 C 0.6406(3) -0.14492(11) 0.95047(18) 0.0287(10) Uani 1 1 d . . .
H53A H 0.5734 -0.1313 0.9098 0.034 Uiso 1 1 calc R . .
H53B H 0.7028 -0.1278 0.9854 0.034 Uiso 1 1 calc R . .
C54 C 0.5582(3) -0.16756(11) 0.99597(18) 0.0319(11) Uani 1 1 d . . .
H54A H 0.6253 -0.1828 1.0333 0.038 Uiso 1 1 calc R . .
H54B H 0.5056 -0.1521 1.0257 0.038 Uiso 1 1 calc R . .
C55 C 0.3653(3) -0.20780(11) 0.98141(18) 0.0292(10) Uani 1 1 d . . .
H55A H 0.3072 -0.1905 1.0037 0.035 Uiso 1 1 calc R . .
H55B H 0.4217 -0.2224 1.0243 0.035 Uiso 1 1 calc R . .
C56 C 0.2693(3) -0.23118(11) 0.92394(17) 0.0247(9) Uani 1 1 d . . .
H56A H 0.1968 -0.2425 0.9484 0.030 Uiso 1 1 calc R . .
H56B H 0.2183 -0.2168 0.8791 0.030 Uiso 1 1 calc R . .
C57 C 0.2673(3) -0.28326(11) 0.84804(19) 0.0304(10) Uani 1 1 d . . .
H57A H 0.2074 -0.2709 0.8024 0.036 Uiso 1 1 calc R . .
H57B H 0.2027 -0.2957 0.8762 0.036 Uiso 1 1 calc R . .
C58 C 0.3630(3) -0.30955(11) 0.82195(19) 0.0329(10) Uani 1 1 d . . .
H58A H 0.4240 -0.3216 0.8676 0.039 Uiso 1 1 calc R . .
H58B H 0.3047 -0.3279 0.7886 0.039 Uiso 1 1 calc R . .
C59 C 0.5427(3) -0.31494(11) 0.7492(2) 0.0321(10) Uani 1 1 d . . .
H59A H 0.4849 -0.3336 0.7167 0.039 Uiso 1 1 calc R . .
H59B H 0.6113 -0.3267 0.7925 0.039 Uiso 1 1 calc R . .
C60 C 0.6224(3) -0.29332(11) 0.70137(18) 0.0315(10) Uani 1 1 d . . .
H60A H 0.6793 -0.3093 0.6751 0.038 Uiso 1 1 calc R . .
H60B H 0.5534 -0.2800 0.6609 0.038 Uiso 1 1 calc R . .

loop_
_atom_site_aniso_label
_atom_site_aniso_U_11
_atom_site_aniso_U_22
_atom_site_aniso_U_33
_atom_site_aniso_U_23
_atom_site_aniso_U_13
_atom_site_aniso_U_12
K1 0.0211(3) 0.0210(6) 0.0260(4) 0.0013(4) 0.0099(3) 0.0012(4)
Si1 0.0194(4) 0.0159(7) 0.0186(5) -0.0016(4) 0.0068(3) -0.0004(4)
F1 0.0321(9) 0.0202(15) 0.0246(10) -0.0043(9) 0.0126(8) 0.0018(10)
O1 0.0274(12) 0.0234(19) 0.0359(14) -0.0014(12) 0.0173(10) -0.0051(12)
C1 0.0157(15) 0.011(2) 0.0230(18) -0.0025(15) 0.0056(12) -0.0080(15)
K2 0.0178(3) 0.0205(6) 0.0215(4) -0.0024(3) 0.0043(3) 0.0004(3)
Si2 0.0187(4) 0.0209(7) 0.0173(5) 0.0020(4) 0.0018(3) 0.0005(5)
F2 0.0216(9) 0.0226(15) 0.0226(10) -0.0063(9) 0.0067(7) 0.0018(9)
O2 0.0235(11) 0.0271(19) 0.0206(12) -0.0019(12) 0.0061(9) -0.0071(12)
C2 0.0237(16) 0.023(3) 0.0229(19) -0.0034(17) 0.0073(14) -0.0106(17)
F3 0.0252(9) 0.0182(14) 0.0186(9) 0.0024(9) 0.0016(7) -0.0001(9)
O3 0.0221(11) 0.0215(19) 0.0278(13) 0.0019(11) 0.0038(9) -0.0055(12)
C3 0.0316(18) 0.035(3) 0.0222(19) 0.0061(18) 0.0040(15) -0.012(2)
F4 0.0294(9) 0.0285(17) 0.0233(10) 0.0077(9) -0.0002(7) 0.0023(10)
O4 0.0201(11) 0.029(2) 0.0330(13) 0.0019(13) 0.0048(10) 0.0024(12)
C4 0.0260(18) 0.044(3) 0.034(2) 0.020(2) -0.0038(15) -0.007(2)
O5 0.0329(13) 0.032(2) 0.0300(14) 0.0045(13) 0.0075(10) 0.0043(13)
C5 0.0203(16) 0.025(3) 0.045(2) 0.009(2) 0.0045(15) 0.0018(18)
O6 0.0335(13) 0.024(2) 0.0492(15) 0.0117(14) 0.0188(11) 0.0092(14)
C6 0.0193(16) 0.023(3) 0.0261(19) 0.0030(17) 0.0070(14) -0.0054(17)
O7 0.0308(12) 0.0240(19) 0.0222(12) -0.0001(12) 0.0076(9) 0.0037(12)
C7 0.0211(15) 0.006(2) 0.0251(18) -0.0011(15) 0.0084(13) 0.0047(15)
O8 0.0231(11) 0.0266(19) 0.0279(13) 0.0029(12) 0.0100(10) 0.0026(12)
C8 0.0269(17) 0.020(3) 0.0224(18) -0.0035(17) 0.0072(14) -0.0013(17)
O9 0.0215(11) 0.0264(19) 0.0234(12) -0.0014(11) 0.0108(9) -0.0053(11)
C9 0.0276(17) 0.019(3) 0.035(2) -0.0015(18) 0.0150(15) -0.0026(18)
O10 0.0224(11) 0.0245(19) 0.0184(12) -0.0032(11) 0.0070(9) -0.0069(12)
C10 0.0154(15) 0.023(3) 0.045(2) 0.0038(19) 0.0041(15) 0.0014(17)
O11 0.0201(11) 0.0214(18) 0.0247(12) -0.0032(11) 0.0027(9) -0.0037(12)
C11 0.0236(17) 0.046(4) 0.029(2) 0.007(2) 0.0010(15) 0.0019(19)
O12 0.0253(11) 0.0177(18) 0.0302(13) -0.0044(11) 0.0054(10) 0.0030(12)
C12 0.0212(16) 0.037(3) 0.0248(19) 0.0060(18) 0.0073(14) 0.0029(18)
C13 0.0168(15) 0.021(3) 0.0193(17) -0.0051(16) 0.0009(12) -0.0045(17)
C14 0.0356(19) 0.022(3) 0.027(2) -0.0006(18) 0.0129(15) 0.000(2)
C15 0.050(2) 0.021(3) 0.038(2) 0.008(2) 0.0098(18) 0.002(2)
C16 0.044(2) 0.035(3) 0.031(2) 0.007(2) 0.0112(17) -0.010(2)
C17 0.035(2) 0.039(3) 0.027(2) 0.005(2) 0.0127(15) -0.008(2)
C18 0.0255(17) 0.023(3) 0.0252(19) -0.0020(18) 0.0073(14) 0.0010(18)
C19 0.0201(17) 0.037(3) 0.036(2) 0.000(2) 0.0057(15) -0.0083(19)
C20 0.0267(18) 0.048(4) 0.028(2) -0.004(2) 0.0016(15) -0.014(2)
C21 0.0285(17) 0.033(3) 0.0221(19) 0.0061(18) 0.0019(14) 0.0007(19)
C22 0.0317(18) 0.024(3) 0.028(2) 0.0041(18) 0.0042(15) -0.0041(19)
C23 0.0304(19) 0.031(3) 0.032(2) 0.0009(19) 0.0087(15) -0.006(2)
C24 0.0243(17) 0.031(3) 0.039(2) -0.003(2) 0.0122(15) -0.0086(19)
C25 0.0178(17) 0.032(3) 0.052(2) -0.006(2) -0.0017(16) 0.0025(19)
C26 0.039(2) 0.034(3) 0.036(2) -0.005(2) -0.0078(17) 0.006(2)
C27 0.047(2) 0.054(4) 0.034(2) 0.018(2) 0.0130(18) 0.024(2)
C28 0.046(2) 0.036(4) 0.058(3) 0.024(2) 0.029(2) 0.016(2)
C29 0.047(2) 0.023(3) 0.065(3) 0.007(2) 0.036(2) -0.005(2)
C30 0.0316(19) 0.030(3) 0.054(2) 0.001(2) 0.0234(17) -0.004(2)
C31 0.0165(15) 0.013(2) 0.0273(19) 0.0034(16) 0.0092(13) -0.0040(16)
C32 0.0243(17) 0.027(3) 0.028(2) -0.0025(18) 0.0120(14) -0.0054(18)
C33 0.040(2) 0.028(3) 0.038(2) -0.009(2) 0.0226(17) -0.015(2)
C34 0.039(2) 0.023(3) 0.065(3) -0.016(2) 0.034(2) -0.008(2)
C35 0.0239(18) 0.023(3) 0.067(3) 0.002(2) 0.0214(18) 0.0015(19)
C36 0.0225(17) 0.028(3) 0.041(2) -0.003(2) 0.0105(15) -0.0093(19)
C37 0.0183(15) 0.020(3) 0.0142(16) 0.0011(16) 0.0056(12) -0.0018(17)
C38 0.0252(16) 0.024(3) 0.0212(18) -0.0032(17) 0.0058(13) -0.0047(19)
C39 0.0329(19) 0.027(3) 0.030(2) -0.0038(19) 0.0137(16) -0.002(2)
C40 0.036(2) 0.031(3) 0.029(2) -0.0142(19) 0.0147(16) -0.019(2)
C41 0.0222(17) 0.047(4) 0.0234(19) -0.011(2) 0.0030(14) -0.010(2)
C42 0.0224(16) 0.034(3) 0.0191(18) -0.0025(18) 0.0060(13) 0.0045(19)
C43 0.0228(16) 0.012(2) 0.0188(17) 0.0051(15) 0.0003(13) 0.0019(16)
C44 0.0248(16) 0.020(3) 0.0173(17) 0.0032(16) 0.0053(13) 0.0039(17)
C45 0.0202(16) 0.024(3) 0.0246(19) 0.0088(17) 0.0013(13) -0.0001(17)
C46 0.0236(17) 0.029(3) 0.030(2) 0.0095(19) 0.0111(15) 0.0086(18)
C47 0.0348(19) 0.038(3) 0.026(2) -0.0014(19) 0.0145(16) 0.004(2)
C48 0.0283(17) 0.027(3) 0.0214(19) -0.0039(17) 0.0051(14) 0.0007(18)
C49 0.050(2) 0.033(3) 0.034(2) 0.001(2) 0.0257(18) 0.009(2)
C50 0.0323(19) 0.038(3) 0.046(2) 0.000(2) 0.0231(17) 0.004(2)
C51 0.0216(17) 0.037(3) 0.033(2) 0.004(2) 0.0091(15) -0.0095(19)
C52 0.0245(17) 0.027(3) 0.030(2) 0.0008(18) 0.0082(14) -0.0105(19)
C53 0.0346(18) 0.027(3) 0.0275(19) -0.0145(18) 0.0135(15) -0.0153(19)
C54 0.0346(19) 0.041(3) 0.0239(19) -0.0155(19) 0.0157(15) -0.017(2)
C55 0.0267(17) 0.037(3) 0.028(2) -0.0052(19) 0.0150(15) -0.0058(19)
C56 0.0191(15) 0.028(3) 0.0287(19) -0.0004(18) 0.0097(14) -0.0046(18)
C57 0.0276(18) 0.030(3) 0.033(2) -0.0053(19) 0.0058(15) -0.011(2)
C58 0.039(2) 0.025(3) 0.034(2) -0.0058(19) 0.0048(16) -0.010(2)
C59 0.0348(19) 0.021(3) 0.038(2) -0.0136(19) 0.0040(16) 0.003(2)
C60 0.0357(19) 0.033(3) 0.023(2) -0.0107(19) -0.0004(15) 0.010(2)

loop_
_atom_type_symbol
_atom_type_description
_atom_type_scat_dispersion_real
_atom_type_scat_dispersion_imag
_atom_type_scat_source
C C 0.0033 0.0016 'International Tables Vol C Tables 4.2.6.8 and 6.1.1.4'
H H 0.0000 0.0000 'International Tables Vol C Tables 4.2.6.8 and 6.1.1.4'
O O 0.0106 0.0060 'International Tables Vol C Tables 4.2.6.8 and 6.1.1.4'
F F 0.0171 0.0103 'International Tables Vol C Tables 4.2.6.8 and 6.1.1.4'
Si Si 0.0817 0.0704 'International Tables Vol C Tables 4.2.6.8 and 6.1.1.4'
K K 0.2009 0.2494 'International Tables Vol C Tables 4.2.6.8 and 6.1.1.4'

loop_
_geom_angle_atom_site_label_1
_geom_angle_atom_site_label_2
_geom_angle_atom_site_label_3
_geom_angle
_geom_angle_site_symmetry_1
_geom_angle_site_symmetry_3
_geom_angle_publ_flag
F1 K1 O6 81.27(7) . . ?
F1 K1 O4 122.09(7) . . ?
O6 K1 O4 119.12(7) . . ?
F1 K1 O1 81.05(6) . . ?
O6 K1 O1 59.83(7) . . ?
O4 K1 O1 156.86(7) . . ?
F1 K1 O2 90.33(6) . . ?
O6 K1 O2 119.49(7) . . ?
O4 K1 O2 115.83(7) . . ?
O1 K1 O2 59.66(7) . . ?
F1 K1 O3 118.17(7) . . ?
O6 K1 O3 159.34(7) . . ?
O4 K1 O3 58.30(6) . . ?
O1 K1 O3 113.51(6) . . ?
O2 K1 O3 57.58(6) . . ?
F1 K1 O5 110.10(6) . . ?
O6 K1 O5 59.12(7) . . ?
O4 K1 O5 60.04(7) . . ?
O1 K1 O5 114.67(8) . . ?
O2 K1 O5 158.22(7) . . ?
O3 K1 O5 115.00(6) . . ?
F1 K1 C8 55.04(6) . . ?
O6 K1 C8 113.91(8) . . ?
O4 K1 C8 67.51(7) . . ?
O1 K1 C8 135.43(7) . . ?
O2 K1 C8 108.69(8) . . ?
O3 K1 C8 84.80(7) . . ?
O5 K1 C8 89.83(8) . . ?
F2 Si1 F1 179.05(10) . . ?
F2 Si1 C13 90.03(12) . . ?
F1 Si1 C13 90.85(13) . . ?
F2 Si1 C7 89.86(12) . . ?
F1 Si1 C7 89.42(11) . . ?
C13 Si1 C7 117.08(14) . . ?
F2 Si1 C1 89.92(12) . . ?
F1 Si1 C1 89.89(12) . . ?
C13 Si1 C1 123.46(13) . . ?
C7 Si1 C1 119.45(14) . . ?
Si1 F1 K1 151.59(10) . . ?
C19 O1 C30 111.3(2) . . ?
C19 O1 K1 109.3(2) . . ?
C30 O1 K1 108.98(18) . . ?
C6 C1 C2 115.4(3) . . ?
C6 C1 Si1 121.7(2) . . ?
C2 C1 Si1 122.8(2) . . ?
F3 K2 O12 83.76(6) . . ?
F3 K2 O10 87.73(6) . . ?
O12 K2 O10 118.15(7) . . ?
F3 K2 O8 119.03(6) . . ?
O12 K2 O8 120.77(7) . . ?
O10 K2 O8 116.71(7) . . ?
F3 K2 O7 111.86(6) . . ?
O12 K2 O7 60.63(7) . . ?
O10 K2 O7 159.42(6) . . ?
O8 K2 O7 60.14(7) . . ?
F3 K2 O11 81.68(6) . . ?
O12 K2 O11 58.57(6) . . ?
O10 K2 O11 59.58(7) . . ?
O8 K2 O11 159.27(6) . . ?
O7 K2 O11 115.23(8) . . ?
F3 K2 O9 116.13(7) . . ?
O12 K2 O9 158.82(7) . . ?
O10 K2 O9 59.15(6) . . ?
O8 K2 O9 57.57(6) . . ?
O7 K2 O9 113.66(6) . . ?
O11 K2 O9 114.57(6) . . ?
F4 Si2 F3 179.32(11) . . ?
F4 Si2 C43 91.15(11) . . ?
F3 Si2 C43 88.42(11) . . ?
F4 Si2 C37 91.01(12) . . ?
F3 Si2 C37 89.66(12) . . ?
C43 Si2 C37 117.42(15) . . ?
F4 Si2 C31 91.02(12) . . ?
F3 Si2 C31 88.72(12) . . ?
C43 Si2 C31 117.93(15) . . ?
C37 Si2 C31 124.55(13) . . ?
C21 O2 C20 112.8(2) . . ?
C21 O2 K1 120.67(16) . . ?
C20 O2 K1 117.5(2) . . ?
C3 C2 C1 122.3(3) . . ?
Si2 F3 K2 149.41(9) . . ?
C22 O3 C23 112.8(3) . . ?
C22 O3 K1 113.74(16) . . ?
C23 O3 K1 112.95(17) . . ?
C4 C3 C2 120.3(3) . . ?
C24 O4 C25 112.4(2) . . ?
C24 O4 K1 121.71(16) . . ?
C25 O4 K1 118.9(2) . . ?
C5 C4 C3 119.4(3) . . ?
C27 O5 C26 112.0(3) . . ?
C27 O5 K1 107.96(18) . . ?
C26 O5 K1 107.3(2) . . ?
C4 C5 C6 119.7(3) . . ?
C28 O6 C29 112.6(3) . . ?
C28 O6 K1 121.4(2) . . ?
C29 O6 K1 120.0(2) . . ?
C5 C6 C1 122.9(3) . . ?
C60 O7 C49 112.1(2) . . ?
C60 O7 K2 110.05(17) . . ?
C49 O7 K2 110.7(2) . . ?
C12 C7 C8 115.6(3) . . ?
C12 C7 Si1 121.0(2) . . ?
C8 C7 Si1 123.4(2) . . ?
C51 O8 C50 111.9(2) . . ?
C51 O8 K2 122.43(17) . . ?
C50 O8 K2 117.6(2) . . ?
C9 C8 C7 122.7(3) . . ?
C9 C8 K1 117.0(2) . . ?
C7 C8 K1 102.7(2) . . ?
C53 O9 C52 112.5(3) . . ?
C53 O9 K2 112.07(16) . . ?
C52 O9 K2 113.48(17) . . ?
C10 C9 C8 120.0(3) . . ?
C54 O10 C55 111.3(2) . . ?
C54 O10 K2 118.44(16) . . ?
C55 O10 K2 119.0(2) . . ?
C9 C10 C11 119.2(3) . . ?
C56 O11 C57 112.1(2) . . ?
C56 O11 K2 108.37(19) . . ?
C57 O11 K2 111.90(17) . . ?
C10 C11 C12 120.0(3) . . ?
C58 O12 C59 112.4(3) . . ?
C58 O12 K2 120.72(19) . . ?
C59 O12 K2 117.27(19) . . ?
C7 C12 C11 122.4(3) . . ?
C14 C13 C18 116.1(3) . . ?
C14 C13 Si1 122.5(2) . . ?
C18 C13 Si1 121.3(3) . . ?
C13 C14 C15 122.7(3) . . ?
C16 C15 C14 119.8(4) . . ?
C17 C16 C15 119.2(4) . . ?
C16 C17 C18 121.1(3) . . ?
C17 C18 C13 121.1(4) . . ?
O1 C19 C20 109.1(3) . . ?
O2 C20 C19 107.5(2) . . ?
O2 C21 C22 108.6(2) . . ?
O3 C22 C21 107.8(3) . . ?
O3 C23 C24 108.0(3) . . ?
O4 C24 C23 108.7(2) . . ?
O4 C25 C26 109.2(3) . . ?
O5 C26 C25 108.5(3) . . ?
O5 C27 C28 108.6(3) . . ?
O6 C28 C27 107.8(3) . . ?
O6 C29 C30 107.7(3) . . ?
O1 C30 C29 109.2(3) . . ?
C36 C31 C32 115.4(3) . . ?
C36 C31 Si2 122.7(2) . . ?
C32 C31 Si2 121.8(3) . . ?
C33 C32 C31 122.5(3) . . ?
C34 C33 C32 119.9(3) . . ?
C35 C34 C33 119.7(4) . . ?
C34 C35 C36 119.9(4) . . ?
C35 C36 C31 122.5(3) . . ?
C38 C37 C42 115.8(3) . . ?
C38 C37 Si2 121.9(2) . . ?
C42 C37 Si2 122.3(3) . . ?
C37 C38 C39 123.0(3) . . ?
C40 C39 C38 119.8(4) . . ?
C41 C40 C39 119.0(4) . . ?
C40 C41 C42 121.0(3) . . ?
C41 C42 C37 121.4(4) . . ?
C44 C43 C48 116.2(3) . . ?
C44 C43 Si2 122.7(2) . . ?
C48 C43 Si2 121.1(2) . . ?
C45 C44 C43 122.3(3) . . ?
C46 C45 C44 119.8(3) . . ?
C47 C46 C45 119.6(3) . . ?
C46 C47 C48 120.2(3) . . ?
C47 C48 C43 121.9(3) . . ?
O7 C49 C50 108.9(3) . . ?
O8 C50 C49 109.0(3) . . ?
O8 C51 C52 108.8(2) . . ?
O9 C52 C51 108.1(3) . . ?
O9 C53 C54 107.6(3) . . ?
O10 C54 C53 108.6(2) . . ?
O10 C55 C56 108.8(2) . . ?
O11 C56 C55 109.0(2) . . ?
O11 C57 C58 108.8(3) . . ?
O12 C58 C57 108.8(3) . . ?
O12 C59 C60 107.9(3) . . ?
O7 C60 C59 109.4(3) . . ?

loop_
_geom_bond_atom_site_label_1
_geom_bond_atom_site_label_2
_geom_bond_distance
_geom_bond_site_symmetry_2
_geom_bond_publ_flag
K1 F1 2.5537(17) . ?
K1 O6 2.756(3) . ?
K1 O4 2.760(2) . ?
K1 O1 2.827(2) . ?
K1 O2 2.829(2) . ?
K1 O3 2.878(2) . ?
K1 O5 2.882(2) . ?
K1 C8 3.526(4) . ?
Si1 F2 1.7179(19) . ?
Si1 F1 1.7532(19) . ?
Si1 C13 1.904(4) . ?
Si1 C7 1.909(3) . ?
Si1 C1 1.914(3) . ?
O1 C19 1.415(4) . ?
O1 C30 1.432(4) . ?
C1 C6 1.403(4) . ?
C1 C2 1.405(4) . ?
K2 F3 2.5691(17) . ?
K2 O12 2.782(3) . ?
K2 O10 2.787(2) . ?
K2 O8 2.794(2) . ?
K2 O7 2.795(2) . ?
K2 O11 2.875(2) . ?
K2 O9 2.887(2) . ?
Si2 F4 1.7176(19) . ?
Si2 F3 1.7564(18) . ?
Si2 C43 1.901(3) . ?
Si2 C37 1.910(4) . ?
Si2 C31 1.918(3) . ?
O2 C21 1.419(4) . ?
O2 C20 1.421(4) . ?
C2 C3 1.387(4) . ?
O3 C22 1.424(4) . ?
O3 C23 1.424(4) . ?
C3 C4 1.383(5) . ?
O4 C24 1.428(4) . ?
O4 C25 1.432(4) . ?
C4 C5 1.381(4) . ?
O5 C27 1.427(4) . ?
O5 C26 1.427(4) . ?
C5 C6 1.390(4) . ?
O6 C28 1.420(4) . ?
O6 C29 1.426(4) . ?
O7 C60 1.421(4) . ?
O7 C49 1.425(4) . ?
C7 C12 1.389(4) . ?
C7 C8 1.397(4) . ?
O8 C51 1.415(4) . ?
O8 C50 1.424(4) . ?
C8 C9 1.388(4) . ?
O9 C53 1.422(4) . ?
O9 C52 1.425(3) . ?
C9 C10 1.374(4) . ?
O10 C54 1.419(4) . ?
O10 C55 1.426(3) . ?
C10 C11 1.382(4) . ?
O11 C56 1.424(4) . ?
O11 C57 1.424(4) . ?
C11 C12 1.395(4) . ?
O12 C58 1.421(4) . ?
O12 C59 1.432(4) . ?
C13 C14 1.388(5) . ?
C13 C18 1.412(4) . ?
C14 C15 1.391(5) . ?
C15 C16 1.382(4) . ?
C16 C17 1.369(5) . ?
C17 C18 1.394(5) . ?
C19 C20 1.501(4) . ?
C21 C22 1.490(5) . ?
C23 C24 1.491(5) . ?
C25 C26 1.488(5) . ?
C27 C28 1.501(5) . ?
C29 C30 1.487(5) . ?
C31 C36 1.400(5) . ?
C31 C32 1.401(4) . ?
C32 C33 1.393(5) . ?
C33 C34 1.378(5) . ?
C34 C35 1.374(5) . ?
C35 C36 1.397(5) . ?
C37 C38 1.391(5) . ?
C37 C42 1.415(4) . ?
C38 C39 1.393(5) . ?
C39 C40 1.384(4) . ?
C40 C41 1.381(5) . ?
C41 C42 1.392(5) . ?
C43 C44 1.398(4) . ?
C43 C48 1.398(4) . ?
C44 C45 1.388(4) . ?
C45 C46 1.381(4) . ?
C46 C47 1.374(5) . ?
C47 C48 1.392(4) . ?
C49 C50 1.487(5) . ?
C51 C52 1.495(5) . ?
C53 C54 1.505(4) . ?
C55 C56 1.488(4) . ?
C57 C58 1.485(5) . ?
C59 C60 1.495(5) . ?

loop_
_geom_torsion_atom_site_label_1
_geom_torsion_atom_site_label_2
_geom_torsion_atom_site_label_3
_geom_torsion_atom_site_label_4
_geom_torsion
_geom_torsion_site_symmetry_1
_geom_torsion_site_symmetry_2
_geom_torsion_site_symmetry_3
_geom_torsion_site_symmetry_4
_geom_torsion_publ_flag
F2 Si1 F1 K1 23(7) . . . . ?
C13 Si1 F1 K1 -134.8(2) . . . . ?
C7 Si1 F1 K1 -17.7(2) . . . . ?
C1 Si1 F1 K1 101.7(2) . . . . ?
O6 K1 F1 Si1 127.9(2) . . . . ?
O4 K1 F1 Si1 8.9(2) . . . . ?
O1 K1 F1 Si1 -171.5(2) . . . . ?
O2 K1 F1 Si1 -112.3(2) . . . . ?
O3 K1 F1 Si1 -59.6(2) . . . . ?
O5 K1 F1 Si1 75.4(2) . . . . ?
C8 K1 F1 Si1 0.45(19) . . . . ?
F1 K1 O1 C19 66.23(18) . . . . ?
O6 K1 O1 C19 151.29(19) . . . . ?
O4 K1 O1 C19 -114.6(2) . . . . ?
O2 K1 O1 C19 -29.45(17) . . . . ?
O3 K1 O1 C19 -50.69(19) . . . . ?
O5 K1 O1 C19 174.31(17) . . . . ?
C8 K1 O1 C19 56.8(2) . . . . ?
F1 K1 O1 C30 -55.6(2) . . . . ?
O6 K1 O1 C30 29.5(2) . . . . ?
O4 K1 O1 C30 123.6(2) . . . . ?
O2 K1 O1 C30 -151.3(2) . . . . ?
O3 K1 O1 C30 -172.5(2) . . . . ?
O5 K1 O1 C30 52.5(2) . . . . ?
C8 K1 O1 C30 -65.0(2) . . . . ?
F2 Si1 C1 C6 -20.5(3) . . . . ?
F1 Si1 C1 C6 160.4(3) . . . . ?
C13 Si1 C1 C6 69.5(3) . . . . ?
C7 Si1 C1 C6 -110.3(3) . . . . ?
F2 Si1 C1 C2 156.0(3) . . . . ?
F1 Si1 C1 C2 -23.0(3) . . . . ?
C13 Si1 C1 C2 -114.0(3) . . . . ?
C7 Si1 C1 C2 66.3(3) . . . . ?
F1 K1 O2 C21 130.9(2) . . . . ?
O6 K1 O2 C21 -148.9(2) . . . . ?
O4 K1 O2 C21 4.5(3) . . . . ?
O1 K1 O2 C21 -149.7(3) . . . . ?
O3 K1 O2 C21 7.2(2) . . . . ?
O5 K1 O2 C21 -69.0(3) . . . . ?
C8 K1 O2 C21 78.0(2) . . . . ?
F1 K1 O2 C20 -84.3(2) . . . . ?
O6 K1 O2 C20 -4.2(2) . . . . ?
O4 K1 O2 C20 149.3(2) . . . . ?
O1 K1 O2 C20 -4.9(2) . . . . ?
O3 K1 O2 C20 151.9(2) . . . . ?
O5 K1 O2 C20 75.8(3) . . . . ?
C8 K1 O2 C20 -137.2(2) . . . . ?
C6 C1 C2 C3 1.1(5) . . . . ?
Si1 C1 C2 C3 -175.7(3) . . . . ?
F4 Si2 F3 K2 -45(11) . . . . ?
C43 Si2 F3 K2 5.4(2) . . . . ?
C37 Si2 F3 K2 122.8(2) . . . . ?
C31 Si2 F3 K2 -112.6(2) . . . . ?
O12 K2 F3 Si2 -116.2(2) . . . . ?
O10 K2 F3 Si2 125.1(2) . . . . ?
O8 K2 F3 Si2 5.6(2) . . . . ?
O7 K2 F3 Si2 -61.4(2) . . . . ?
O11 K2 F3 Si2 -175.3(2) . . . . ?
O9 K2 F3 Si2 71.4(2) . . . . ?
F1 K1 O3 C22 -43.9(2) . . . . ?
O6 K1 O3 C22 114.8(3) . . . . ?
O4 K1 O3 C22 -156.1(2) . . . . ?
O1 K1 O3 C22 48.4(2) . . . . ?
O2 K1 O3 C22 26.64(19) . . . . ?
O5 K1 O3 C22 -176.8(2) . . . . ?
C8 K1 O3 C22 -89.4(2) . . . . ?
F1 K1 O3 C23 86.3(2) . . . . ?
O6 K1 O3 C23 -115.0(3) . . . . ?
O4 K1 O3 C23 -25.9(2) . . . . ?
O1 K1 O3 C23 178.6(2) . . . . ?
O2 K1 O3 C23 156.9(2) . . . . ?
O5 K1 O3 C23 -46.6(2) . . . . ?
C8 K1 O3 C23 40.8(2) . . . . ?
C1 C2 C3 C4 -1.7(5) . . . . ?
F1 K1 O4 C24 -112.8(2) . . . . ?
O6 K1 O4 C24 149.0(2) . . . . ?
O1 K1 O4 C24 68.2(3) . . . . ?
O2 K1 O4 C24 -4.6(3) . . . . ?
O3 K1 O4 C24 -7.2(2) . . . . ?
O5 K1 O4 C24 151.1(3) . . . . ?
C8 K1 O4 C24 -105.3(3) . . . . ?
F1 K1 O4 C25 98.7(2) . . . . ?
O6 K1 O4 C25 0.4(2) . . . . ?
O1 K1 O4 C25 -80.4(3) . . . . ?
O2 K1 O4 C25 -153.2(2) . . . . ?
O3 K1 O4 C25 -155.8(2) . . . . ?
O5 K1 O4 C25 2.6(2) . . . . ?
C8 K1 O4 C25 106.2(2) . . . . ?
C2 C3 C4 C5 1.1(5) . . . . ?
F1 K1 O5 C27 34.9(3) . . . . ?
O6 K1 O5 C27 -31.0(2) . . . . ?
O4 K1 O5 C27 151.2(3) . . . . ?
O1 K1 O5 C27 -54.2(2) . . . . ?
O2 K1 O5 C27 -123.8(3) . . . . ?
